data_8104146
loop_
_publ_author_name
'Klepp, K.O.'
'Fabian, F.'

_publ_section_title
;
 Crystal structure of tetrarubidium digermanium hexaselenide, Rb4 Ge2 Se6
;
_journal_name_full
;
Zeitschrift fuer Kristallographie - New Crystal Structures
;
_journal_page_first 302
_journal_page_last 302
_journal_volume 212
_journal_year 1997
_chemical_formula_sum 'Ge2 Rb4 Se6'
_chemical_name_systematic 'Rb4 (Ge2 Se6)'
_space_group_IT_number 12
_symmetry_space_group_name_Hall '-C 2y'
_symmetry_space_group_name_H-M 'C 1 2/m 1'
_cell_angle_alpha 90
_cell_angle_beta 124.41
_cell_angle_gamma 90
_cell_formula_units_Z 2
_cell_length_a 13.885
_cell_length_b 7.133
_cell_length_c 9.984
_cell_volume 815.801
_citation_journal_id_ASTM ZKNSFT
_cod_data_source_file Klepp_ZKNSFT_1997_1989.cif
_cod_data_source_block Ge2Rb4Se6
_cod_original_cell_volume 815.8014
_cod_database_code 8104146

loop_
_symmetry_equiv_pos_as_xyz
x,y,z
-x,y,-z
-x,-y,-z
x,-y,z
x+1/2,y+1/2,z
-x+1/2,y+1/2,-z
-x+1/2,-y+1/2,-z
x+1/2,-y+1/2,z

loop_
_atom_site_label
_atom_site_type_symbol
_atom_site_fract_x
_atom_site_fract_y
_atom_site_fract_z
_atom_site_occupancy
_atom_site_U_iso_or_equiv
Rb2 Rb+1 0.8099 0 0.1821 1 0.0
Se1 Se-2 0.1117 0 0.4078 1 0.0
Ge1 Ge+4 0.1197 0 0.1854 1 0.0
Se3 Se-2 0 0.2864 0 1 0.0
Rb1 Rb+1 0.586 0 0.3691 1 0.0
Se2 Se-2 0.2984 0 0.2248 1 0.0
